data_7234183
loop_
_publ_author_name
'Pengchong Xue'
'Jiabao Sun'
'Peng Chen'
'Peng Gong'
'Boqi Yao'
'Zhenqi Zhang'
'Chong Qian'
'Ran Lu'

_publ_section_title
;
 Strong solid emission and mechanofluorochromism of carbazole-based
 terephthalate derivatives adjusted by alkyl chains
;
_journal_name_full 'Journal of Materials Chemistry C'
_journal_page_first 4086
_journal_page_last 4092
_journal_paper_doi 10.1039/C5TC00267B
_journal_volume 3
_journal_year 2015
_chemical_formula_sum 'C52 H60 N2 O4'
_chemical_formula_weight 777.02
_space_group_IT_number 14
_space_group_name_Hall '-P 2ybc'
_space_group_name_H-M_alt 'P 1 21/c 1'
_symmetry_cell_setting monoclinic
_symmetry_space_group_name_H-M 'P 1 21/c 1'
_atom_sites_solution_hydrogens geom
_atom_sites_solution_primary direct
_atom_sites_solution_secondary difmap
_cell_angle_alpha 90.00
_cell_angle_beta 115.388(18)
_cell_angle_gamma 90.00
_cell_formula_units_Z 4
_cell_length_a 21.598(3)
_cell_length_b 10.1507(6)
_cell_length_c 22.926(3)
_cell_measurement_reflns_used 9753
_cell_measurement_temperature 293(2)
_cell_measurement_theta_max 29.72
_cell_measurement_theta_min 3.25
_cell_volume 4540.8(11)
_computing_cell_refinement 'CrysAlis PRO (Agilent, 2011)'
_computing_data_collection 'CrysAlis PRO (Agilent, 2011)'
_computing_data_reduction 'CrysAlis PRO (Agilent, 2011)'
_computing_molecular_graphics 'Bruker SHELXTL'
_computing_publication_material 'Bruker SHELXTL'
_computing_structure_refinement 'SHELXL-97 (Sheldrick, 1997)'
_computing_structure_solution 'SHELXS-97 (Sheldrick, 1990)'
_diffrn_ambient_temperature 293(2)
_diffrn_measured_fraction_theta_full 0.868
_diffrn_measured_fraction_theta_max 0.868
_diffrn_radiation_monochromator graphite
_diffrn_radiation_source 'fine-focus sealed tube'
_diffrn_radiation_type MoK\a
_diffrn_radiation_wavelength 0.71073
_diffrn_reflns_av_R_equivalents 0.0532
_diffrn_reflns_av_sigmaI/netI 0.0980
_diffrn_reflns_limit_h_max 29
_diffrn_reflns_limit_h_min -28
_diffrn_reflns_limit_k_max 13
_diffrn_reflns_limit_k_min -11
_diffrn_reflns_limit_l_max 29
_diffrn_reflns_limit_l_min -31
_diffrn_reflns_number 25547
_diffrn_reflns_theta_full 30.02
_diffrn_reflns_theta_max 30.02
_diffrn_reflns_theta_min 3.28
_exptl_absorpt_coefficient_mu 0.071
_exptl_crystal_colour colorless
_exptl_crystal_density_diffrn 1.137
_exptl_crystal_density_method 'not measured'
_exptl_crystal_description block
_exptl_crystal_F_000 1672
_exptl_crystal_size_max 0.15
_exptl_crystal_size_mid 0.14
_exptl_crystal_size_min 0.13
_refine_diff_density_max 0.604
_refine_diff_density_min -0.286
_refine_diff_density_rms 0.054
_refine_ls_extinction_coef 0.0053(12)
_refine_ls_extinction_expression Fc^*^=kFc[1+0.001xFc^2^\l^3^/sin(2\q)]^-1/4^
_refine_ls_extinction_method SHELXL
_refine_ls_goodness_of_fit_ref 1.032
_refine_ls_hydrogen_treatment mixed
_refine_ls_matrix_type full
_refine_ls_number_parameters 536
_refine_ls_number_reflns 11529
_refine_ls_number_restraints 0
_refine_ls_restrained_S_all 1.032
_refine_ls_R_factor_all 0.2474
_refine_ls_R_factor_gt 0.1113
_refine_ls_shift/su_max 4.588
_refine_ls_shift/su_mean 0.042
_refine_ls_structure_factor_coef Fsqd
_refine_ls_weighting_details 'calc w=1/[\s^2^(Fo^2^)+(0.1849P)^2^+0.0000P] where P=(Fo^2^+2Fc^2^)/3'
_refine_ls_weighting_scheme calc
_refine_ls_wR_factor_gt 0.3136
_refine_ls_wR_factor_ref 0.4182
_reflns_number_gt 3694
_reflns_number_total 11529
_reflns_threshold_expression >2sigma(I)
_cod_data_source_file J-Mater-Chem-C-2015-3-4086.cif
_cod_data_source_block 2
_cod_original_cell_volume 4540.9(9)
_cod_original_sg_symbol_H-M P21/c
_cod_database_code 7234183

loop_
_symmetry_equiv_pos_as_xyz
'x, y, z'
'-x, y+1/2, -z+1/2'
'-x, -y, -z'
'x, -y-1/2, z-1/2'

loop_
_atom_site_label
_atom_site_type_symbol
_atom_site_fract_x
_atom_site_fract_y
_atom_site_fract_z
_atom_site_U_iso_or_equiv
_atom_site_adp_type
_atom_site_occupancy
_atom_site_symmetry_multiplicity
_atom_site_calc_flag
_atom_site_refinement_flags
_atom_site_disorder_assembly
_atom_site_disorder_group
C1 C 0.22908(17) 0.8727(3) 0.20861(18) 0.0616(9) Uani 1 1 d . . .
C2 C 0.21172(16) 0.8656(3) 0.26110(17) 0.0564(9) Uani 1 1 d . . .
C3 C 0.32031(19) 0.5517(3) 0.21763(18) 0.0621(9) Uani 1 1 d . . .
C4 C 0.28471(16) 0.6585(3) 0.23498(17) 0.0556(9) Uani 1 1 d . . .
C5 C 0.23018(16) 0.7539(3) 0.29805(17) 0.0615(9) Uani 1 1 d . . .
H5A H 0.2177 0.7458 0.3320 0.074 Uiso 1 1 calc R . .
C6 C 0.0507(4) 1.1478(6) 0.0831(4) 0.193(4) Uani 1 1 d . . .
H6A H 0.0338 1.2217 0.0545 0.289 Uiso 1 1 calc R . .
H6B H 0.0466 1.1657 0.1224 0.289 Uiso 1 1 calc R . .
H6C H 0.0244 1.0708 0.0629 0.289 Uiso 1 1 calc R . .
C7 C 0.08716(17) 1.0510(3) 0.30646(16) 0.0580(9) Uani 1 1 d . . .
C8 C 0.41067(17) 0.4728(3) 0.19169(17) 0.0582(9) Uani 1 1 d . . .
C9 C 0.26575(17) 0.7704(3) 0.19716(17) 0.0627(10) Uani 1 1 d . . .
H9A H 0.2778 0.7779 0.1629 0.075 Uiso 1 1 calc R . .
C10 C 0.17589(18) 0.9731(3) 0.27803(17) 0.0613(9) Uani 1 1 d . . .
C11 C 0.1189(3) 1.1264(5) 0.0968(3) 0.1195(19) Uani 1 1 d . . .
H11A H 0.1458 1.2038 0.1171 0.143 Uiso 1 1 calc R . .
H11B H 0.1236 1.1087 0.0574 0.143 Uiso 1 1 calc R . .
C12 C 0.37851(17) 0.5755(3) 0.20836(16) 0.0588(9) Uani 1 1 d . . .
H12A H 0.3963 0.6603 0.2133 0.071 Uiso 1 1 calc R . .
C13 C 0.4437(4) 0.3682(6) 0.4088(4) 0.184(3) Uani 1 1 d . . .
H13A H 0.4596 0.2918 0.4358 0.276 Uiso 1 1 calc R . .
H13B H 0.4707 0.4432 0.4307 0.276 Uiso 1 1 calc R . .
H13C H 0.4479 0.3537 0.3693 0.276 Uiso 1 1 calc R . .
C14 C 0.3531(11) -0.4909(19) -0.0199(12) 0.294(11) Uani 1 1 d . . .
H14A H 0.343(8) -0.506(15) -0.065(6) 0.353 Uiso 1 1 calc . A 1
H14B H 0.401(9) -0.52(2) 0.003(11) 0.353 Uiso 1 1 calc . B 1
C15 C 0.02851(18) 1.0595(4) 0.32063(17) 0.0650(10) Uani 1 1 d . . .
C16 C 0.1356(8) 2.0279(10) 0.5212(6) 0.271(9) Uani 1 1 d . . .
H16A H 0.0887 2.0427 0.4900 0.325 Uiso 1 1 calc R . .
H16B H 0.1395 2.0567 0.5630 0.325 Uiso 1 1 calc R . .
C17 C 0.26687(17) 0.6518(3) 0.28694(18) 0.0597(9) Uani 1 1 d . . .
C18 C 0.11948(17) 0.9478(3) 0.28992(17) 0.0581(9) Uani 1 1 d . . .
H18A H 0.1030 0.8622 0.2869 0.070 Uiso 1 1 calc R . .
C19 C 0.2079(2) 0.9819(3) 0.1602(2) 0.0701(11) Uani 1 1 d . . .
C20 C 0.20001(19) 1.1047(3) 0.28308(18) 0.0702(11) Uani 1 1 d . . .
H20A H 0.2373 1.1218 0.2740 0.084 Uiso 1 1 calc R . .
C21 C 0.11318(19) 1.1800(3) 0.31185(18) 0.0670(10) Uani 1 1 d . . .
C22 C 0.1511(6) 1.8793(8) 0.5244(5) 0.214(4) Uani 1 1 d . . .
H22A H 0.1989 1.8667 0.5538 0.257 Uiso 1 1 calc R . .
H22B H 0.1240 1.8358 0.5433 0.257 Uiso 1 1 calc R . .
C23 C 0.2876(2) 0.5410(3) 0.3351(2) 0.0679(10) Uani 1 1 d . . .
C24 C 0.47163(19) 0.4642(4) 0.18064(18) 0.0667(10) Uani 1 1 d . . .
C25 C 0.38369(19) 0.3445(3) 0.18449(16) 0.0629(10) Uani 1 1 d . . .
C26 C 0.1704(2) 1.2077(3) 0.30084(19) 0.0744(11) Uani 1 1 d . . .
H26A H 0.1880 1.2926 0.3053 0.089 Uiso 1 1 calc R . .
C27 C 0.29538(19) 0.4206(3) 0.21092(19) 0.0712(11) Uani 1 1 d . . .
H27A H 0.2573 0.4037 0.2187 0.085 Uiso 1 1 calc R . .
C28 C 0.5202(2) 0.5560(4) 0.1822(2) 0.0791(11) Uani 1 1 d . . .
H28A H 0.5160 0.6445 0.1904 0.095 Uiso 1 1 calc R . .
C29 C 0.3250(2) 0.3177(3) 0.19338(19) 0.0727(11) Uani 1 1 d . . .
H29A H 0.3067 0.2332 0.1876 0.087 Uiso 1 1 calc R . .
C30 C 0.4789(2) 0.3325(4) 0.16769(18) 0.0720(11) Uani 1 1 d . . .
C31 C 0.0204(2) 1.1908(4) 0.33264(18) 0.0729(11) Uani 1 1 d . . .
C32 C -0.0182(2) 0.9666(4) 0.3221(2) 0.0801(11) Uani 1 1 d . . .
H32A H -0.0137 0.8780 0.3143 0.096 Uiso 1 1 calc R . .
C33 C -0.0323(2) 1.2342(5) 0.3468(2) 0.0917(14) Uani 1 1 d . . .
H33A H -0.0366 1.3225 0.3554 0.110 Uiso 1 1 calc R . .
C34 C 0.5332(3) 0.2877(5) 0.1558(2) 0.0947(14) Uani 1 1 d . . .
H34A H 0.5370 0.1997 0.1465 0.114 Uiso 1 1 calc R . .
C35 C 0.4128(2) 0.1190(4) 0.1569(2) 0.0925(14) Uani 1 1 d . . .
H35A H 0.4566 0.0743 0.1776 0.111 Uiso 1 1 calc R . .
H35B H 0.3846 0.0888 0.1777 0.111 Uiso 1 1 calc R . .
C36 C 0.5812(2) 0.3804(5) 0.1585(2) 0.0985(15) Uani 1 1 d . . .
H36A H 0.6187 0.3535 0.1516 0.118 Uiso 1 1 calc R . .
C37 C -0.0716(2) 1.0100(5) 0.3357(2) 0.1006(15) Uani 1 1 d . . .
H37A H -0.1034 0.9493 0.3367 0.121 Uiso 1 1 calc R . .
C38 C 0.5753(2) 0.5119(5) 0.1711(2) 0.1005(15) Uani 1 1 d . . .
H38A H 0.6085 0.5716 0.1722 0.121 Uiso 1 1 calc R . .
C39 C 0.0839(2) 1.4067(4) 0.3391(2) 0.0838(12) Uani 1 1 d . . .
H39A H 0.1114 1.4367 0.3175 0.101 Uiso 1 1 calc R . .
H39B H 0.0396 1.4494 0.3181 0.101 Uiso 1 1 calc R . .
C40 C 0.3804(3) 0.0779(5) 0.0902(3) 0.124(2) Uani 1 1 d . C .
H40A H 0.4070 0.1083 0.0677 0.149 Uiso 1 1 calc R . .
H40B H 0.3348 0.1154 0.0690 0.149 Uiso 1 1 calc R . .
C41 C -0.0786(2) 1.1401(6) 0.3476(2) 0.1037(16) Uani 1 1 d . . .
H41A H -0.1150 1.1659 0.3564 0.124 Uiso 1 1 calc R . .
C42 C 0.1165(3) 1.4521(4) 0.4059(2) 0.0950(14) Uani 1 1 d . . .
H42A H 0.1619 1.4135 0.4271 0.114 Uiso 1 1 calc R . .
H42B H 0.0899 1.4223 0.4283 0.114 Uiso 1 1 calc R . .
C43 C 0.3746(3) 0.3915(5) 0.3948(3) 0.1178(18) Uani 1 1 d . . .
H43A H 0.3698 0.4058 0.4345 0.141 Uiso 1 1 calc R . .
H43B H 0.3469 0.3160 0.3728 0.141 Uiso 1 1 calc R . .
C44 C 0.1226(3) 1.6025(4) 0.4103(3) 0.1102(17) Uani 1 1 d . . .
H44A H 0.1559 1.6290 0.3945 0.132 Uiso 1 1 calc R . .
H44B H 0.0788 1.6393 0.3811 0.132 Uiso 1 1 calc R . .
C45 C 0.3618(4) -0.2903(7) 0.0304(4) 0.159(3) Uani 1 1 d . . .
H45A H 0.4018 -0.3196 0.0681 0.191 Uiso 1 1 calc R C .
H45B H 0.3221 -0.3157 0.0373 0.191 Uiso 1 1 calc R . .
C46 C 0.3762(4) -0.0770(6) 0.0883(4) 0.159(3) Uani 1 1 d . . .
H46A H 0.4191 -0.1107 0.1209 0.190 Uiso 1 1 calc R C .
H46B H 0.3404 -0.1028 0.1008 0.190 Uiso 1 1 calc R . .
C47 C 0.3598(7) -0.3579(8) -0.0171(6) 0.237(5) Uani 1 1 d . C .
H47A H 0.4015 -0.3381 -0.0216 0.285 Uiso 1 1 calc R . .
H47B H 0.3222 -0.3233 -0.0554 0.285 Uiso 1 1 calc R . .
C48 C 0.3638(3) -0.1393(5) 0.0309(3) 0.133(2) Uani 1 1 d . C .
H48A H 0.3988 -0.1119 0.0177 0.159 Uiso 1 1 calc R . .
H48B H 0.3202 -0.1078 -0.0015 0.159 Uiso 1 1 calc R . .
C49 C 0.1424(3) 1.6627(5) 0.4736(3) 0.1266(19) Uani 1 1 d . . .
H49A H 0.1886 1.6351 0.5023 0.152 Uiso 1 1 calc R . .
H49B H 0.1118 1.6322 0.4918 0.152 Uiso 1 1 calc R . .
C50 C 0.1397(4) 1.8178(6) 0.4694(3) 0.142(2) Uani 1 1 d . . .
H50A H 0.1734 1.8475 0.4549 0.170 Uiso 1 1 calc R . .
H50B H 0.0949 1.8438 0.4370 0.170 Uiso 1 1 calc R . .
C51 C 0.3265(18) -0.5808(17) -0.0101(11) 0.33(2) Uani 0.50 1 d P C 1
H51E H 0.3389 -0.6587 -0.0264 0.490 Uiso 0.50 1 calc PR C 1
H51D H 0.2777 -0.5692 -0.0314 0.490 Uiso 0.50 1 calc PR C 1
H51F H 0.3408 -0.5898 0.0355 0.490 Uiso 0.50 1 calc PR C 1
C51' C 0.3949(18) -0.5660(17) -0.0085(11) 0.268(18) Uani 0.50 1 d PR C 2
H51A H 0.4251 -0.5109 -0.0186 0.401 Uiso 0.50 1 d PR C 2
H51B H 0.3767 -0.6340 -0.0405 0.401 Uiso 0.50 1 d PR C 2
H51C H 0.4197 -0.6053 0.0332 0.401 Uiso 0.50 1 d PR C 2
C52 C 0.1754(9) 2.0976(13) 0.5057(6) 0.292(8) Uani 1 1 d . . .
H52A H 0.1624 2.1886 0.5034 0.438 Uiso 1 1 calc R . .
H52B H 0.1719 2.0696 0.4644 0.438 Uiso 1 1 calc R . .
H52C H 0.2218 2.0871 0.5376 0.438 Uiso 1 1 calc R . .
N1 N 0.07345(17) 1.2649(3) 0.32839(15) 0.0752(9) Uani 1 1 d . . .
N2 N 0.42471(17) 0.2599(3) 0.16933(15) 0.0747(9) Uani 1 1 d . . .
O4 O 0.35210(15) 0.5078(3) 0.35382(14) 0.0877(9) Uani 1 1 d . . .
O3 O 0.24954(16) 0.4921(3) 0.35404(16) 0.0935(10) Uani 1 1 d . . .
O2 O 0.14290(15) 1.0129(3) 0.14065(15) 0.0863(9) Uani 1 1 d . . .
O1 O 0.24573(16) 1.0320(3) 0.14093(16) 0.0965(10) Uani 1 1 d . . .

loop_
_atom_site_aniso_label
_atom_site_aniso_U_11
_atom_site_aniso_U_22
_atom_site_aniso_U_33
_atom_site_aniso_U_23
_atom_site_aniso_U_13
_atom_site_aniso_U_12
C1 0.057(2) 0.0576(18) 0.080(3) -0.0150(17) 0.039(2) -0.0111(16)
C2 0.048(2) 0.0520(17) 0.077(2) -0.0149(16) 0.0339(18) -0.0074(15)
C3 0.064(2) 0.0559(18) 0.080(3) -0.0154(16) 0.044(2) -0.0062(16)
C4 0.052(2) 0.0507(17) 0.072(2) -0.0104(15) 0.0335(18) -0.0027(15)
C5 0.053(2) 0.065(2) 0.078(2) -0.0139(17) 0.0394(19) -0.0100(16)
C6 0.120(6) 0.152(5) 0.291(11) 0.092(6) 0.075(6) 0.052(5)
C7 0.053(2) 0.067(2) 0.060(2) -0.0008(16) 0.0306(17) 0.0027(16)
C8 0.053(2) 0.0630(19) 0.063(2) -0.0043(15) 0.0293(17) 0.0007(16)
C9 0.061(2) 0.0619(19) 0.080(3) -0.0171(17) 0.045(2) -0.0146(17)
C10 0.059(2) 0.0612(19) 0.073(2) -0.0124(16) 0.0367(19) -0.0025(16)
C11 0.116(5) 0.106(3) 0.150(5) 0.035(3) 0.070(4) 0.032(3)
C12 0.056(2) 0.0592(17) 0.066(2) -0.0088(16) 0.0316(18) -0.0013(16)
C13 0.125(6) 0.138(5) 0.280(10) 0.056(5) 0.079(6) 0.042(5)
C14 0.41(3) 0.157(10) 0.40(3) -0.038(15) 0.25(3) -0.052(14)
C15 0.051(2) 0.084(2) 0.067(2) 0.0030(18) 0.0318(19) 0.0101(18)
C16 0.49(2) 0.168(10) 0.218(12) -0.066(8) 0.217(14) -0.131(12)
C17 0.060(2) 0.0506(17) 0.078(2) -0.0137(16) 0.0386(19) -0.0082(15)
C18 0.054(2) 0.0589(18) 0.068(2) -0.0047(16) 0.0328(18) 0.0001(16)
C19 0.076(3) 0.056(2) 0.094(3) -0.0151(19) 0.051(2) -0.0084(19)
C20 0.070(3) 0.064(2) 0.092(3) -0.0210(18) 0.049(2) -0.0153(18)
C21 0.061(2) 0.073(2) 0.074(3) -0.0086(18) 0.036(2) 0.0102(18)
C22 0.335(13) 0.138(6) 0.221(11) -0.005(6) 0.169(10) 0.021(7)
C23 0.070(3) 0.058(2) 0.089(3) -0.0161(18) 0.048(2) -0.0082(19)
C24 0.056(2) 0.082(2) 0.072(3) -0.0023(18) 0.037(2) 0.0077(19)
C25 0.066(2) 0.0646(19) 0.061(2) -0.0050(16) 0.0296(19) 0.0134(18)
C26 0.081(3) 0.0591(19) 0.098(3) -0.0228(19) 0.053(2) -0.0134(18)
C27 0.074(3) 0.0608(19) 0.094(3) -0.0236(18) 0.051(2) -0.0120(17)
C28 0.066(3) 0.096(3) 0.085(3) 0.002(2) 0.041(2) 0.003(2)
C29 0.076(3) 0.061(2) 0.091(3) -0.0212(18) 0.045(2) -0.0128(18)
C30 0.070(3) 0.088(3) 0.067(2) 0.0087(19) 0.038(2) 0.021(2)
C31 0.066(3) 0.098(3) 0.064(2) 0.015(2) 0.036(2) 0.023(2)
C32 0.060(3) 0.104(3) 0.086(3) 0.010(2) 0.041(2) 0.009(2)
C33 0.092(3) 0.107(3) 0.091(3) 0.023(2) 0.054(3) 0.045(3)
C34 0.100(4) 0.111(3) 0.092(3) 0.028(3) 0.059(3) 0.050(3)
C35 0.119(4) 0.069(2) 0.112(4) -0.005(2) 0.071(3) 0.018(2)
C36 0.078(3) 0.131(4) 0.106(4) 0.021(3) 0.058(3) 0.035(3)
C37 0.071(3) 0.139(4) 0.112(4) 0.031(3) 0.059(3) 0.019(3)
C38 0.064(3) 0.144(4) 0.113(4) 0.019(3) 0.056(3) 0.016(3)
C39 0.094(3) 0.072(2) 0.098(3) -0.001(2) 0.054(3) 0.021(2)
C40 0.159(5) 0.122(4) 0.123(5) -0.047(3) 0.089(4) -0.029(4)
C41 0.083(3) 0.139(4) 0.116(4) 0.030(3) 0.068(3) 0.042(3)
C42 0.106(4) 0.096(3) 0.087(3) -0.017(2) 0.045(3) -0.005(3)
C43 0.121(5) 0.104(3) 0.141(5) 0.025(3) 0.068(4) 0.036(3)
C44 0.123(4) 0.094(3) 0.134(5) -0.010(3) 0.074(4) -0.005(3)
C45 0.192(7) 0.141(6) 0.156(6) -0.037(5) 0.087(5) -0.066(5)
C46 0.211(8) 0.133(5) 0.194(7) -0.050(5) 0.146(6) -0.052(5)
C47 0.369(16) 0.115(6) 0.309(15) 0.008(7) 0.223(14) 0.042(8)
C48 0.149(5) 0.117(4) 0.166(6) 0.018(4) 0.101(5) 0.027(4)
C49 0.135(5) 0.122(4) 0.142(5) -0.022(4) 0.077(4) 0.000(3)
C50 0.168(6) 0.115(4) 0.139(6) -0.026(4) 0.063(5) -0.032(4)
C51 0.39(5) 0.21(3) 0.46(5) 0.08(3) 0.25(4) 0.05(3)
C51' 0.50(5) 0.145(17) 0.19(2) 0.040(15) 0.17(3) 0.10(2)
C52 0.42(2) 0.212(11) 0.196(12) -0.028(9) 0.083(12) 0.088(13)
N1 0.077(2) 0.0737(19) 0.088(2) -0.0031(16) 0.0482(19) 0.0135(16)
N2 0.083(2) 0.0728(19) 0.080(2) -0.0037(15) 0.0460(19) 0.0189(17)
O4 0.082(2) 0.0870(18) 0.108(2) 0.0106(16) 0.0542(18) 0.0156(15)
O3 0.099(2) 0.0832(18) 0.122(3) 0.0121(16) 0.069(2) -0.0055(15)
O2 0.081(2) 0.0826(17) 0.107(2) 0.0102(15) 0.0517(18) 0.0089(15)
O1 0.106(2) 0.0841(18) 0.130(3) 0.0096(16) 0.079(2) -0.0100(16)

loop_
_atom_type_symbol
_atom_type_description
_atom_type_scat_dispersion_real
_atom_type_scat_dispersion_imag
_atom_type_scat_source
C C 0.0033 0.0016 'International Tables Vol C Tables 4.2.6.8 and 6.1.1.4'
H H 0.0000 0.0000 'International Tables Vol C Tables 4.2.6.8 and 6.1.1.4'
O O 0.0106 0.0060 'International Tables Vol C Tables 4.2.6.8 and 6.1.1.4'
N N 0.0061 0.0033 'International Tables Vol C Tables 4.2.6.8 and 6.1.1.4'

loop_
_geom_angle_atom_site_label_1
_geom_angle_atom_site_label_2
_geom_angle_atom_site_label_3
_geom_angle
_geom_angle_site_symmetry_1
_geom_angle_site_symmetry_3
C9 C1 C2 120.1(3) . .
C9 C1 C19 115.5(3) . .
C2 C1 C19 124.3(3) . .
C5 C2 C1 117.3(3) . .
C5 C2 C10 119.6(3) . .
C1 C2 C10 123.1(3) . .
C12 C3 C27 118.3(3) . .
C12 C3 C4 121.7(3) . .
C27 C3 C4 120.0(3) . .
C9 C4 C17 117.3(3) . .
C9 C4 C3 118.9(3) . .
C17 C4 C3 123.8(3) . .
C2 C5 C17 122.7(3) . .
C18 C7 C21 119.6(3) . .
C18 C7 C15 134.1(3) . .
C21 C7 C15 106.4(3) . .
C12 C8 C25 119.6(3) . .
C12 C8 C24 133.7(3) . .
C25 C8 C24 106.6(3) . .
C4 C9 C1 122.2(3) . .
C18 C10 C20 118.9(3) . .
C18 C10 C2 121.2(3) . .
C20 C10 C2 120.0(3) . .
C6 C11 O2 108.0(4) . .
C3 C12 C8 120.3(3) . .
C51 C14 C47 146.6(19) . .
C31 C15 C32 119.4(3) . .
C31 C15 C7 107.5(3) . .
C32 C15 C7 133.0(3) . .
C52 C16 C22 113.4(14) . .
C5 C17 C4 120.3(3) . .
C5 C17 C23 115.9(3) . .
C4 C17 C23 123.8(3) . .
C10 C18 C7 119.9(3) . .
O1 C19 O2 124.8(4) . .
O1 C19 C1 123.3(4) . .
O2 C19 C1 111.9(3) . .
C26 C20 C10 122.6(3) . .
N1 C21 C26 129.0(3) . .
N1 C21 C7 109.5(3) . .
C26 C21 C7 121.6(3) . .
C50 C22 C16 117.8(8) . .
O3 C23 O4 125.1(4) . .
O3 C23 C17 123.0(4) . .
O4 C23 C17 112.0(3) . .
C30 C24 C28 119.7(3) . .
C30 C24 C8 106.8(3) . .
C28 C24 C8 133.5(3) . .
N2 C25 C29 129.5(3) . .
N2 C25 C8 109.1(3) . .
C29 C25 C8 121.4(3) . .
C20 C26 C21 117.5(3) . .
C29 C27 C3 122.8(3) . .
C38 C28 C24 118.3(4) . .
C27 C29 C25 117.5(3) . .
C34 C30 C24 122.5(4) . .
C34 C30 N2 128.3(4) . .
C24 C30 N2 109.2(3) . .
C33 C31 C15 122.7(4) . .
C33 C31 N1 128.4(4) . .
C15 C31 N1 108.8(3) . .
C37 C32 C15 118.1(4) . .
C31 C33 C41 116.9(4) . .
C36 C34 C30 116.7(4) . .
C40 C35 N2 117.0(4) . .
C34 C36 C38 122.1(4) . .
C41 C37 C32 121.6(4) . .
C36 C38 C28 120.7(4) . .
C42 C39 N1 117.2(4) . .
C35 C40 C46 108.3(5) . .
C37 C41 C33 121.3(4) . .
C39 C42 C44 111.9(4) . .
C13 C43 O4 108.1(5) . .
C49 C44 C42 117.5(5) . .
C47 C45 C48 122.3(7) . .
C48 C46 C40 118.0(6) . .
C45 C47 C14 122.6(12) . .
C46 C48 C45 117.3(6) . .
C44 C49 C50 111.7(5) . .
C22 C50 C49 115.1(6) . .
C21 N1 C31 107.8(3) . .
C21 N1 C39 126.3(3) . .
C31 N1 C39 125.9(3) . .
C25 N2 C30 108.3(3) . .
C25 N2 C35 125.4(3) . .
C30 N2 C35 126.3(3) . .
C23 O4 C43 115.7(3) . .
C19 O2 C11 115.7(3) . .

loop_
_geom_bond_atom_site_label_1
_geom_bond_atom_site_label_2
_geom_bond_distance
_geom_bond_site_symmetry_2
C1 C9 1.398(4) .
C1 C2 1.408(5) .
C1 C19 1.495(5) .
C2 C5 1.368(4) .
C2 C10 1.483(4) .
C3 C12 1.383(4) .
C3 C27 1.419(4) .
C3 C4 1.479(4) .
C4 C9 1.380(4) .
C4 C17 1.402(4) .
C5 C17 1.392(4) .
C6 C11 1.384(7) .
C7 C18 1.399(4) .
C7 C21 1.408(4) .
C7 C15 1.439(5) .
C8 C12 1.393(4) .
C8 C25 1.407(4) .
C8 C24 1.446(5) .
C10 C18 1.382(4) .
C10 C20 1.420(4) .
C11 O2 1.469(5) .
C13 C43 1.405(7) .
C14 C51 1.15(3) .
C14 C47 1.357(19) .
C15 C31 1.387(5) .
C15 C32 1.391(5) .
C16 C52 1.276(15) .
C16 C22 1.540(12) .
C17 C23 1.503(5) .
C19 O1 1.197(4) .
C19 O2 1.315(4) .
C20 C26 1.375(4) .
C21 N1 1.379(4) .
C21 C26 1.392(5) .
C22 C50 1.330(9) .
C23 O3 1.192(4) .
C23 O4 1.313(4) .
C24 C30 1.393(5) .
C24 C28 1.393(5) .
C25 N2 1.381(4) .
C25 C29 1.393(5) .
C27 C29 1.373(4) .
C28 C38 1.393(5) .
C30 C34 1.390(5) .
C30 N2 1.396(5) .
C31 C33 1.382(5) .
C31 N1 1.409(5) .
C32 C37 1.390(5) .
C33 C41 1.389(6) .
C34 C36 1.382(6) .
C35 C40 1.445(6) .
C35 N2 1.459(5) .
C36 C38 1.383(6) .
C37 C41 1.370(6) .
C39 C42 1.459(6) .
C39 N1 1.461(5) .
C40 C46 1.575(7) .
C42 C44 1.532(6) .
C43 O4 1.457(5) .
C44 C49 1.461(7) .
C45 C47 1.274(9) .
C45 C48 1.534(8) .
C46 C48 1.377(8) .
C49 C50 1.577(7) .
